data_1540012
loop_
_publ_author_name
'von Schnering, H.G.'
'Hoppe, R.'

_publ_section_title
;
 Die Kristallstruktur des Sr Zn O2
;
_journal_name_full 'Zeitschrift fuer Anorganische und Allgemeine Chemie'
_journal_page_first 87
_journal_page_last 98
_journal_volume 312
_journal_year 1961
_chemical_formula_sum 'O2 Sr Zn'
_chemical_name_systematic 'Sr Zn O2'
_space_group_IT_number 62
_symmetry_space_group_name_Hall '-P 2bc 2a'
_symmetry_space_group_name_H-M 'P m n b'
_cell_angle_alpha 90
_cell_angle_beta 90
_cell_angle_gamma 90
_cell_formula_units_Z 4
_cell_length_a 3.35
_cell_length_b 5.84
_cell_length_c 11.37
_cell_volume 222.443
_citation_journal_id_ASTM ZAACAB
_cod_data_source_file vonSchnering_ZAACAB_1961_796.cif
_cod_data_source_block O2Sr1Zn1
_cod_original_cell_volume 222.4427
_cod_original_sg_symbol_Hall '-P 2ac 2n (y,-x,z)'
_cod_original_formula_sum 'O2 Sr1 Zn1'
_cod_database_code 1540012

loop_
_symmetry_equiv_pos_as_xyz
x,y,z
-x,-y+1/2,z+1/2
-x+1/2,y+1/2,-z+1/2
x+1/2,-y,-z
-x,-y,-z
x,y-1/2,-z-1/2
x-1/2,-y-1/2,z-1/2
-x-1/2,y,z

loop_
_atom_site_label
_atom_site_type_symbol
_atom_site_fract_x
_atom_site_fract_y
_atom_site_fract_z
_atom_site_occupancy
_atom_site_U_iso_or_equiv
O2 O-2 0.25 0.249 0.461 1 0.0
Zn1 Zn+2 0.25 0.796 0.631 1 0.0
O1 O-2 0.25 0.046 0.745 1 0.0
Sr1 Sr+2 0.25 0.189 0.131 1 0.0
